data_1565408
loop_
_publ_author_name
'Visayas, Benjoe Rey Baguio'
'Pahari, Shyam K.'
'Gokoglan, Tugba Ceren'
'Golen, James A.'
'Agar, Ertan'
'Cappillino, Patrick'
'Mayes, Maricris Lodriguito'

_publ_section_title
;
 Computational and Experimental Investigation of the Effect of Cation
 Structure on the Solubility of Anionic Flow Battery Active-Materials
;
_journal_name_full 'Chemical Science'
_journal_paper_doi 10.1039/D1SC04990A
_journal_year 2021
_chemical_formula_sum 'C12 H25 N3 O12 V'
_chemical_formula_weight 454.29
_chemical_name_common TMAVBH
_chemical_name_systematic 'Tetramethylammonium vanadium(v)-bis-hydroxyiminodiacetate'
_space_group_IT_number 70
_space_group_name_Hall '-F 2uv 2vw'
_space_group_name_H-M_alt 'F d d d :2'
_symmetry_cell_setting orthorhombic
_symmetry_space_group_name_H-M 'F d d d :2'
_atom_sites_solution_hydrogens geom
_atom_sites_solution_primary direct
_atom_sites_solution_secondary difmap
_audit_creation_method SHELXL-97
_audit_update_record
;
2021-08-16 deposited with the CCDC.	2021-11-24 downloaded from the CCDC.
;
_cell_angle_alpha 90.00
_cell_angle_beta 90.00
_cell_angle_gamma 90.00
_cell_formula_units_Z 16
_cell_length_a 15.926(2)
_cell_length_b 18.696(3)
_cell_length_c 26.925(4)
_cell_measurement_reflns_used 9521
_cell_measurement_temperature 200(2)
_cell_measurement_theta_max 26.29
_cell_measurement_theta_min 2.97
_cell_volume 8017(2)
_computing_cell_refinement 'Bruker SAINT'
_computing_data_collection 'Bruker APEX2'
_computing_data_reduction 'Bruker SAINT'
_computing_molecular_graphics 'Bruker SHELXTL'
_computing_publication_material 'Bruker SHELXTL'
_computing_structure_refinement 'SHELXL-97 (Sheldrick, 2008)'
_computing_structure_solution 'SHELXS-97 (Sheldrick, 2008)'
_diffrn_ambient_temperature 200(2)
_diffrn_measured_fraction_theta_full 0.998
_diffrn_measured_fraction_theta_max 0.998
_diffrn_measurement_device_type 'Bruker cmos'
_diffrn_measurement_method '\f and \w scans'
_diffrn_radiation_monochromator graphite
_diffrn_radiation_source 'fine-focus sealed tube'
_diffrn_radiation_type MoK\a
_diffrn_radiation_wavelength 0.71073
_diffrn_reflns_av_R_equivalents 0.0479
_diffrn_reflns_av_sigmaI/netI 0.0143
_diffrn_reflns_limit_h_max 19
_diffrn_reflns_limit_h_min -19
_diffrn_reflns_limit_k_max 23
_diffrn_reflns_limit_k_min -23
_diffrn_reflns_limit_l_max 33
_diffrn_reflns_limit_l_min -33
_diffrn_reflns_number 56007
_diffrn_reflns_theta_full 25.25
_diffrn_reflns_theta_max 26.41
_diffrn_reflns_theta_min 2.97
_exptl_absorpt_coefficient_mu 0.559
_exptl_absorpt_correction_T_max 0.9566
_exptl_absorpt_correction_T_min 0.8501
_exptl_absorpt_correction_type multi-scan
_exptl_absorpt_process_details sadabs
_exptl_crystal_colour Red
_exptl_crystal_density_diffrn 1.506
_exptl_crystal_density_method 'not measured'
_exptl_crystal_description BLOCK
_exptl_crystal_F_000 3792
_exptl_crystal_size_max 0.30
_exptl_crystal_size_mid 0.14
_exptl_crystal_size_min 0.08
_refine_diff_density_max 0.245
_refine_diff_density_min -0.306
_refine_diff_density_rms 0.049
_refine_ls_extinction_method none
_refine_ls_goodness_of_fit_ref 1.096
_refine_ls_hydrogen_treatment mixed
_refine_ls_matrix_type full
_refine_ls_number_parameters 138
_refine_ls_number_reflns 2073
_refine_ls_number_restraints 2
_refine_ls_restrained_S_all 1.095
_refine_ls_R_factor_all 0.0392
_refine_ls_R_factor_gt 0.0297
_refine_ls_shift/su_max 0.001
_refine_ls_shift/su_mean 0.000
_refine_ls_structure_factor_coef Fsqd
_refine_ls_weighting_details 'calc w=1/[\s^2^(Fo^2^)+(0.0371P)^2^+13.0642P] where P=(Fo^2^+2Fc^2^)/3'
_refine_ls_weighting_scheme calc
_refine_ls_wR_factor_gt 0.0715
_refine_ls_wR_factor_ref 0.0759
_reflns_number_gt 1790
_reflns_number_total 2073
_reflns_threshold_expression >2sigma(I)
_cod_data_source_file d1sc04990a2.cif
_cod_data_source_block umd702_a
_cod_depositor_comments
;
The following automatic conversions were performed:

data item '_symmetry_cell_setting' value 'Orthorhombic' was changed
to 'orthorhombic' in accordance with the
/home/data/users/saulius/crontab/automatic-downloads/rss-feeds/RSC/lib/dictionaries/cif_core.dic
dictionary named 'cif_core.dic' version 2.4.2 last updated on
2011-04-26.

Automatic conversion script
Id: cif_fix_values 7556 2019-12-06 15:28:31Z antanas 
;
_cod_original_sg_symbol_H-M Fddd
_cod_database_code 1565408

loop_
_symmetry_equiv_pos_as_xyz
'x, y, z'
'-x+3/4, -y+3/4, z'
'-x+3/4, y, -z+3/4'
'x, -y+3/4, -z+3/4'
'x, y+1/2, z+1/2'
'-x+3/4, -y+5/4, z+1/2'
'-x+3/4, y+1/2, -z+5/4'
'x, -y+5/4, -z+5/4'
'x+1/2, y, z+1/2'
'-x+5/4, -y+3/4, z+1/2'
'-x+5/4, y, -z+5/4'
'x+1/2, -y+3/4, -z+5/4'
'x+1/2, y+1/2, z'
'-x+5/4, -y+5/4, z'
'-x+5/4, y+1/2, -z+3/4'
'x+1/2, -y+5/4, -z+3/4'
'-x, -y, -z'
'x-3/4, y-3/4, -z'
'x-3/4, -y, z-3/4'
'-x, y-3/4, z-3/4'
'-x, -y+1/2, -z+1/2'
'x-3/4, y-1/4, -z+1/2'
'x-3/4, -y+1/2, z-1/4'
'-x, y-1/4, z-1/4'
'-x+1/2, -y, -z+1/2'
'x-1/4, y-3/4, -z+1/2'
'x-1/4, -y, z-1/4'
'-x+1/2, y-3/4, z-1/4'
'-x+1/2, -y+1/2, -z'
'x-1/4, y-1/4, -z'
'x-1/4, -y+1/2, z-3/4'
'-x+1/2, y-1/4, z-3/4'

loop_
_atom_site_label
_atom_site_type_symbol
_atom_site_fract_x
_atom_site_fract_y
_atom_site_fract_z
_atom_site_U_iso_or_equiv
_atom_site_adp_type
_atom_site_occupancy
_atom_site_symmetry_multiplicity
_atom_site_calc_flag
_atom_site_refinement_flags
_atom_site_disorder_assembly
_atom_site_disorder_group
V1 V 0.3750 0.614387(19) 0.3750 0.02002(12) Uani 1 2 d S . .
O1 O 0.47536(7) 0.54530(6) 0.37155(4) 0.0319(3) Uani 1 1 d . . .
O2 O 0.59357(7) 0.52076(6) 0.33081(5) 0.0385(3) Uani 1 1 d . . .
O3 O 0.28298(9) 0.78954(8) 0.30343(5) 0.0508(4) Uani 1 1 d . . .
O4 O 0.29570(6) 0.69614(6) 0.35347(4) 0.0271(2) Uani 1 1 d . . .
O5 O 0.36434(7) 0.58945(6) 0.30423(4) 0.0306(3) Uani 1 1 d . . .
O6 O 0.64323(8) 0.43079(7) 0.39829(5) 0.0382(3) Uani 1 1 d D . .
H6D H 0.6896(11) 0.4397(11) 0.4115(8) 0.046 Uiso 1 1 d D . .
H6E H 0.6284(13) 0.4617(11) 0.3764(7) 0.046 Uiso 1 1 d D . .
N1 N 0.42472(8) 0.64187(7) 0.30970(5) 0.0233(3) Uani 1 1 d . . .
N2 N 0.6250 0.6250 0.51441(8) 0.0355(5) Uani 1 2 d S . .
C1 C 0.52813(10) 0.55602(8) 0.33683(6) 0.0286(4) Uani 1 1 d . . .
C2 C 0.51014(10) 0.61632(8) 0.30087(6) 0.0268(3) Uani 1 1 d . . .
H2A H 0.5508 0.6557 0.3060 0.032 Uiso 1 1 calc R . .
H2B H 0.5156 0.5990 0.2663 0.032 Uiso 1 1 calc R . .
C3 C 0.39950(10) 0.71180(9) 0.29059(6) 0.0315(4) Uani 1 1 d . . .
H3A H 0.3890 0.7088 0.2544 0.038 Uiso 1 1 calc R . .
H3B H 0.4447 0.7472 0.2964 0.038 Uiso 1 1 calc R . .
C4 C 0.31983(11) 0.73487(9) 0.31744(6) 0.0310(4) Uani 1 1 d . . .
C5 C 0.6147(2) 0.56173(14) 0.48187(11) 0.0816(9) Uani 1 1 d . . .
H5A H 0.6634 0.5576 0.4598 0.122 Uiso 1 1 calc R . .
H5B H 0.5636 0.5672 0.4619 0.122 Uiso 1 1 calc R . .
H5C H 0.6103 0.5185 0.5023 0.122 Uiso 1 1 calc R . .
C6 C 0.70049(17) 0.6171(2) 0.54563(11) 0.0908(10) Uani 1 1 d . . .
H6A H 0.7496 0.6094 0.5244 0.136 Uiso 1 1 calc R . .
H6B H 0.6934 0.5761 0.5679 0.136 Uiso 1 1 calc R . .
H6C H 0.7086 0.6606 0.5654 0.136 Uiso 1 1 calc R . .
H6F H 0.654(5) 0.3750 0.3750 0.18(3) Uiso 1 2 d S . .

loop_
_atom_site_aniso_label
_atom_site_aniso_U_11
_atom_site_aniso_U_22
_atom_site_aniso_U_33
_atom_site_aniso_U_23
_atom_site_aniso_U_13
_atom_site_aniso_U_12
V1 0.01960(19) 0.0215(2) 0.01893(19) 0.000 0.00101(13) 0.000
O1 0.0294(6) 0.0287(6) 0.0375(6) 0.0036(5) 0.0082(5) 0.0067(5)
O2 0.0300(6) 0.0336(7) 0.0519(8) -0.0004(6) 0.0099(6) 0.0080(5)
O3 0.0525(8) 0.0563(9) 0.0435(8) 0.0270(7) 0.0125(6) 0.0247(7)
O4 0.0253(5) 0.0329(6) 0.0231(5) 0.0069(5) 0.0012(4) 0.0051(5)
O5 0.0279(6) 0.0374(6) 0.0263(6) -0.0105(5) 0.0007(5) -0.0109(5)
O6 0.0388(7) 0.0298(7) 0.0461(8) -0.0026(6) -0.0035(6) -0.0020(5)
N1 0.0223(6) 0.0282(7) 0.0192(6) -0.0032(5) 0.0004(5) -0.0025(5)
N2 0.0371(11) 0.0300(10) 0.0393(12) 0.000 0.000 0.0112(9)
C1 0.0250(8) 0.0245(8) 0.0365(9) -0.0081(7) 0.0027(7) -0.0007(6)
C2 0.0235(7) 0.0310(8) 0.0257(8) -0.0066(6) 0.0060(6) -0.0008(6)
C3 0.0309(8) 0.0405(10) 0.0231(8) 0.0088(7) 0.0017(7) 0.0024(7)
C4 0.0324(9) 0.0373(9) 0.0234(8) 0.0073(7) -0.0014(7) 0.0048(7)
C5 0.104(2) 0.0536(15) 0.087(2) -0.0223(15) 0.0075(17) -0.0060(15)
C6 0.0575(16) 0.147(3) 0.0681(18) 0.0089(18) -0.0210(14) 0.0264(18)

loop_
_atom_type_symbol
_atom_type_description
_atom_type_scat_dispersion_real
_atom_type_scat_dispersion_imag
_atom_type_scat_source
C C 0.0033 0.0016 'International Tables Vol C Tables 4.2.6.8 and 6.1.1.4'
H H 0.0000 0.0000 'International Tables Vol C Tables 4.2.6.8 and 6.1.1.4'
N N 0.0061 0.0033 'International Tables Vol C Tables 4.2.6.8 and 6.1.1.4'
O O 0.0106 0.0060 'International Tables Vol C Tables 4.2.6.8 and 6.1.1.4'
V V 0.3005 0.5294 'International Tables Vol C Tables 4.2.6.8 and 6.1.1.4'

loop_
_geom_angle_atom_site_label_1
_geom_angle_atom_site_label_2
_geom_angle_atom_site_label_3
_geom_angle
_geom_angle_site_symmetry_1
_geom_angle_site_symmetry_3
_geom_angle_publ_flag
O5 V1 O5 152.61(8) . 3 ?
O5 V1 N1 151.56(5) . 3 ?
O5 V1 N1 40.76(5) 3 3 ?
O5 V1 N1 40.76(5) . . ?
O5 V1 N1 151.57(5) 3 . ?
N1 V1 N1 150.16(8) 3 . ?
O5 V1 O1 80.10(5) . 3 ?
O5 V1 O1 82.80(5) 3 3 ?
N1 V1 O1 79.25(5) 3 3 ?
N1 V1 O1 120.65(5) . 3 ?
O5 V1 O1 82.80(5) . . ?
O5 V1 O1 80.10(5) 3 . ?
N1 V1 O1 120.65(5) 3 . ?
N1 V1 O1 79.25(5) . . ?
O1 V1 O1 102.21(7) 3 . ?
O5 V1 O4 119.97(5) . 3 ?
O5 V1 O4 81.42(5) 3 3 ?
N1 V1 O4 78.74(5) 3 3 ?
N1 V1 O4 79.29(5) . 3 ?
O1 V1 O4 157.96(4) 3 3 ?
O1 V1 O4 90.13(5) . 3 ?
O5 V1 O4 81.42(5) . . ?
O5 V1 O4 119.97(4) 3 . ?
N1 V1 O4 79.29(5) 3 . ?
N1 V1 O4 78.74(5) . . ?
O1 V1 O4 90.13(5) 3 . ?
O1 V1 O4 157.96(4) . . ?
O4 V1 O4 84.55(6) 3 . ?
C1 O1 V1 116.57(10) . . ?
C4 O4 V1 116.83(10) . . ?
N1 O5 V1 70.65(7) . . ?
H6D O6 H6E 114(2) . . ?
H6D O6 H6F 105(3) . . ?
H6E O6 H6F 105.1(17) . . ?
O5 N1 C3 113.95(12) . . ?
O5 N1 C2 113.51(12) . . ?
C3 N1 C2 119.41(13) . . ?
O5 N1 V1 68.59(7) . . ?
C3 N1 V1 115.57(10) . . ?
C2 N1 V1 115.38(10) . . ?
C6 N2 C6 110.5(3) . 14 ?
C6 N2 C5 110.36(19) . . ?
C6 N2 C5 109.07(19) 14 . ?
C6 N2 C5 109.06(19) . 14 ?
C6 N2 C5 110.36(19) 14 14 ?
C5 N2 C5 107.5(3) . 14 ?
O2 C1 O1 124.44(16) . . ?
O2 C1 C2 118.03(14) . . ?
O1 C1 C2 117.52(13) . . ?
N1 C2 C1 108.39(12) . . ?
N1 C2 H2A 110.0 . . ?
C1 C2 H2A 110.0 . . ?
N1 C2 H2B 110.0 . . ?
C1 C2 H2B 110.0 . . ?
H2A C2 H2B 108.4 . . ?
N1 C3 C4 108.38(13) . . ?
N1 C3 H3A 110.0 . . ?
C4 C3 H3A 110.0 . . ?
N1 C3 H3B 110.0 . . ?
C4 C3 H3B 110.0 . . ?
H3A C3 H3B 108.4 . . ?
O3 C4 O4 124.08(16) . . ?
O3 C4 C3 118.97(15) . . ?
O4 C4 C3 116.95(14) . . ?
N2 C5 H5A 109.5 . . ?
N2 C5 H5B 109.5 . . ?
H5A C5 H5B 109.5 . . ?
N2 C5 H5C 109.5 . . ?
H5A C5 H5C 109.5 . . ?
H5B C5 H5C 109.5 . . ?
N2 C6 H6A 109.5 . . ?
N2 C6 H6B 109.5 . . ?
H6A C6 H6B 109.5 . . ?
N2 C6 H6C 109.5 . . ?
H6A C6 H6C 109.5 . . ?
H6B C6 H6C 109.5 . . ?

loop_
_geom_bond_atom_site_label_1
_geom_bond_atom_site_label_2
_geom_bond_distance
_geom_bond_site_symmetry_2
_geom_bond_publ_flag
V1 O5 1.9691(11) . ?
V1 O5 1.9691(11) 3 ?
V1 N1 1.9956(13) 3 ?
V1 N1 1.9956(13) . ?
V1 O1 2.0569(11) 3 ?
V1 O1 2.0570(11) . ?
V1 O4 2.0656(11) 3 ?
V1 O4 2.0657(11) . ?
O1 C1 1.2729(19) . ?
O2 C1 1.2438(19) . ?
O3 C4 1.237(2) . ?
O4 C4 1.2699(19) . ?
O5 N1 1.3810(17) . ?
O6 H6D 0.837(15) . ?
O6 H6E 0.858(16) . ?
O6 H6F 1.230(10) . ?
N1 C3 1.461(2) . ?
N1 C2 1.461(2) . ?
N2 C6 1.474(3) . ?
N2 C6 1.474(3) 14 ?
N2 C5 1.481(3) . ?
N2 C5 1.481(3) 14 ?
C1 C2 1.514(2) . ?
C2 H2A 0.9900 . ?
C2 H2B 0.9900 . ?
C3 C4 1.523(2) . ?
C3 H3A 0.9900 . ?
C3 H3B 0.9900 . ?
C5 H5A 0.9800 . ?
C5 H5B 0.9800 . ?
C5 H5C 0.9800 . ?
C6 H6A 0.9800 . ?
C6 H6B 0.9800 . ?
C6 H6C 0.9800 . ?

loop_
_geom_hbond_atom_site_label_D
_geom_hbond_atom_site_label_H
_geom_hbond_atom_site_label_A
_geom_hbond_distance_DH
_geom_hbond_distance_HA
_geom_hbond_distance_DA
_geom_hbond_angle_DHA
_geom_hbond_site_symmetry_A
O6 H6D O3 0.837(15) 1.803(16) 2.6364(19) 174(2) 16
O6 H6E O2 0.858(16) 1.742(16) 2.5993(19) 176(2) .
C2 H2A O2 0.99 2.27 3.246(2) 167.0 14
C2 H2B O3 0.99 2.20 3.1748(19) 168.3 22_655
C5 H5A O3 0.98 2.66 3.417(3) 134.6 16
C5 H5C O5 0.98 2.46 3.433(3) 174.4 19_666

loop_
_geom_torsion_atom_site_label_1
_geom_torsion_atom_site_label_2
_geom_torsion_atom_site_label_3
_geom_torsion_atom_site_label_4
_geom_torsion
_geom_torsion_site_symmetry_1
_geom_torsion_site_symmetry_2
_geom_torsion_site_symmetry_3
_geom_torsion_site_symmetry_4
_geom_torsion_publ_flag
O5 V1 O1 C1 50.83(11) . . . . ?
O5 V1 O1 C1 -150.65(12) 3 . . . ?
N1 V1 O1 C1 -146.35(11) 3 . . . ?
N1 V1 O1 C1 9.69(11) . . . . ?
O1 V1 O1 C1 129.02(12) 3 . . . ?
O4 V1 O1 C1 -69.38(12) 3 . . . ?
O4 V1 O1 C1 6.3(2) . . . . ?
O5 V1 O4 C4 -54.64(12) . . . . ?
O5 V1 O4 C4 143.64(11) 3 . . . ?
N1 V1 O4 C4 146.36(12) 3 . . . ?
N1 V1 O4 C4 -13.32(12) . . . . ?
O1 V1 O4 C4 -134.60(12) 3 . . . ?
O1 V1 O4 C4 -9.9(2) . . . . ?
O4 V1 O4 C4 66.82(11) 3 . . . ?
O5 V1 O5 N1 -133.52(7) 3 . . . ?
N1 V1 O5 N1 130.36(14) 3 . . . ?
O1 V1 O5 N1 174.32(8) 3 . . . ?
O1 V1 O5 N1 -81.88(8) . . . . ?
O4 V1 O5 N1 4.09(9) 3 . . . ?
O4 V1 O5 N1 82.68(8) . . . . ?
V1 O5 N1 C3 -109.45(11) . . . . ?
V1 O5 N1 C2 109.36(11) . . . . ?
O5 V1 N1 O5 135.52(14) 3 . . . ?
N1 V1 N1 O5 -133.19(7) 3 . . . ?
O1 V1 N1 O5 -6.51(9) 3 . . . ?
O1 V1 N1 O5 91.41(8) . . . . ?
O4 V1 N1 O5 -176.40(8) 3 . . . ?
O4 V1 N1 O5 -89.88(8) . . . . ?
O5 V1 N1 C3 107.20(13) . . . . ?
O5 V1 N1 C3 -117.28(14) 3 . . . ?
N1 V1 N1 C3 -25.98(10) 3 . . . ?
O1 V1 N1 C3 100.70(11) 3 . . . ?
O1 V1 N1 C3 -161.38(11) . . . . ?
O4 V1 N1 C3 -69.19(11) 3 . . . ?
O4 V1 N1 C3 17.32(10) . . . . ?
O5 V1 N1 C2 -106.75(13) . . . . ?
O5 V1 N1 C2 28.77(17) 3 . . . ?
N1 V1 N1 C2 120.06(10) 3 . . . ?
O1 V1 N1 C2 -113.26(10) 3 . . . ?
O1 V1 N1 C2 -15.34(10) . . . . ?
O4 V1 N1 C2 76.85(10) 3 . . . ?
O4 V1 N1 C2 163.37(11) . . . . ?
V1 O1 C1 O2 177.22(13) . . . . ?
V1 O1 C1 C2 -2.11(18) . . . . ?
O5 N1 C2 C1 -58.52(16) . . . . ?
C3 N1 C2 C1 162.60(13) . . . . ?
V1 N1 C2 C1 17.94(15) . . . . ?
O2 C1 C2 N1 170.56(14) . . . . ?
O1 C1 C2 N1 -10.07(19) . . . . ?
O5 N1 C3 C4 58.24(17) . . . . ?
C2 N1 C3 C4 -163.05(13) . . . . ?
V1 N1 C3 C4 -18.45(16) . . . . ?
V1 O4 C4 O3 -173.07(15) . . . . ?
V1 O4 C4 C3 6.54(19) . . . . ?
N1 C3 C4 O3 -172.94(15) . . . . ?
N1 C3 C4 O4 7.4(2) . . . . ?
